data_7049339
loop_
_publ_author_name
'Willauer, Aur\'elien R'
'Toniolo, Davide'
'Fadaei-Tirani, Farzaneh'
'Yang, Yan'
'Laurent, Maron'
'Mazzanti, Marinella'

_publ_section_title
;
 Carbon dioxide reduction by dinuclear Yb(ii) and Sm(ii) complexes
 supported by siloxide ligands.
;
_journal_issue 18
_journal_name_full 'Dalton transactions (Cambridge, England : 2003)'
_journal_page_first 6100
_journal_page_last 6110
_journal_paper_doi 10.1039/c9dt00554d
_journal_volume 48
_journal_year 2019
_chemical_formula_moiety 'C98 H216 O38 Si8 Sm4, 2[C6H14]'
_chemical_formula_sum 'C98 H216 O38 Si8 Sm4'
_chemical_formula_weight 2828.81
_space_group_crystal_system monoclinic
_space_group_IT_number 15
_space_group_name_Hall '-C 2yc'
_space_group_name_H-M_alt 'C 1 2/c 1'
_symmetry_space_group_name_Hall '-C 2yc'
_symmetry_space_group_name_H-M 'C 1 2/c 1'
_atom_sites_solution_hydrogens geom
_atom_sites_solution_primary dual
_atom_sites_solution_secondary difmap
_audit_creation_date 2018-09-20
_audit_creation_method
;
Olex2 1.2
(compiled 2018.05.29 svn.r3508 for OlexSys, GUI svn.r5506)
;
_audit_update_record
;
2019-02-04 deposited with the CCDC.    2019-03-04 downloaded from the CCDC.
;
_cell_angle_alpha 90
_cell_angle_beta 90.606(6)
_cell_angle_gamma 90
_cell_formula_units_Z 4
_cell_length_a 34.217(2)
_cell_length_b 14.6315(7)
_cell_length_c 30.140(2)
_cell_measurement_reflns_used 7665
_cell_measurement_temperature 140.00(10)
_cell_measurement_theta_max 71.7670
_cell_measurement_theta_min 3.2910
_cell_volume 15088.6(15)
_computing_cell_refinement 'CrysAlisPro 1.171.39.46 (Rigaku OD, 2018)'
_computing_data_collection 'CrysAlisPro 1.171.39.46 (Rigaku OD, 2018)'
_computing_data_reduction 'CrysAlisPro 1.171.39.46 (Rigaku OD, 2018)'
_computing_molecular_graphics 'Olex2 (Dolomanov et al., 2009)'
_computing_publication_material 'Olex2 (Dolomanov et al., 2009)'
_computing_structure_refinement 'SHELXL-2018/3 (Sheldrick, 2015)'
_computing_structure_solution 'SHELXT (Sheldrick, 2015)'
_diffrn_ambient_environment N~2~
_diffrn_ambient_temperature 140.00(10)
_diffrn_detector 'CCD plate'
_diffrn_detector_area_resol_mean 5.2817
_diffrn_detector_type AtlasS2
_diffrn_measured_fraction_theta_full 0.965
_diffrn_measured_fraction_theta_max 0.965
_diffrn_measurement_details
;
List of Runs (angles in degrees, time in seconds):

  # Type    Start    End  Width  t~exp~   \w     \q     \k     \f   Frames
#--------------------------------------------------------------------------
  1  \w    -68.00  32.00   1.00   10.00    --  -40.41  57.00  60.00  100
  2  \w   -103.00  -8.00   1.00   10.00    --  -40.41 -77.00 -90.00   95
  3  \w   -114.00 -13.00   1.00   10.00    --  -40.41 -57.00 150.00  101
  4  \w     27.00  54.00   1.00   10.00    --   40.41  38.00-180.00   27
  5  \w     24.00  81.00   1.00   10.00    --   40.41 -99.00  90.00   57
  6  \w     67.00 115.00   1.00   40.00    --  107.03-125.00-120.00   48
  7  \w     34.00 118.00   1.00   40.00    --  107.03-125.00   0.00   84
  8  \w     67.00 109.00   1.00   40.00    --  107.03 -94.00  30.00   42
  9  \w     85.00 113.00   1.00   40.00    --  107.03-125.00-180.00   28
 10  \w    115.00 171.00   1.00   40.00    --  107.03 125.00 120.00   56
 11  \w     32.00 114.00   1.00   40.00    --  107.03 -30.00-180.00   82
 12  \w    100.00 150.00   1.00   40.00    --  107.03 125.00 150.00   50
 13  \w     36.00 134.00   1.00   40.00    --  107.03 -61.00  30.00   98
 14  \w     81.00 165.00   1.00   40.00    --  107.03  45.00-150.00   84
;
_diffrn_measurement_device 'four-circle diffractometer'
_diffrn_measurement_device_type 'SuperNova, Dual, Cu at home/near, AtlasS2'
_diffrn_measurement_method '\w scans'
_diffrn_orient_matrix_type 'CrysAlisPro convention (1999,Acta A55,543-557)'
_diffrn_orient_matrix_UB_11 -0.0279455000
_diffrn_orient_matrix_UB_12 0.0283823000
_diffrn_orient_matrix_UB_13 0.0371993000
_diffrn_orient_matrix_UB_21 -0.0256549000
_diffrn_orient_matrix_UB_22 0.0519624000
_diffrn_orient_matrix_UB_23 -0.0340174000
_diffrn_orient_matrix_UB_31 -0.0243159000
_diffrn_orient_matrix_UB_32 -0.0871041000
_diffrn_orient_matrix_UB_33 -0.0081656000
_diffrn_radiation_monochromator mirror
_diffrn_radiation_probe x-ray
_diffrn_radiation_type CuK\a
_diffrn_radiation_wavelength 1.54184
_diffrn_reflns_av_R_equivalents 0.0919
_diffrn_reflns_av_unetI/netI 0.1006
_diffrn_reflns_Laue_measured_fraction_full 0.965
_diffrn_reflns_Laue_measured_fraction_max 0.965
_diffrn_reflns_limit_h_max 34
_diffrn_reflns_limit_h_min -40
_diffrn_reflns_limit_k_max 14
_diffrn_reflns_limit_k_min -17
_diffrn_reflns_limit_l_max 35
_diffrn_reflns_limit_l_min -35
_diffrn_reflns_number 37370
_diffrn_reflns_point_group_measured_fraction_full 0.965
_diffrn_reflns_point_group_measured_fraction_max 0.965
_diffrn_reflns_theta_full 66.595
_diffrn_reflns_theta_max 66.595
_diffrn_reflns_theta_min 2.932
_diffrn_source 'micro-focus sealed X-ray tube'
_diffrn_source_type 'SuperNova (Cu) X-ray Source'
_exptl_absorpt_coefficient_mu 12.626
_exptl_absorpt_correction_T_max 0.636
_exptl_absorpt_correction_T_min 0.243
_exptl_absorpt_correction_type gaussian
_exptl_absorpt_process_details
;
CrysAlisPro 1.171.39.46 (Rigaku Oxford Diffraction, 2018)
Numerical absorption correction based on gaussian integration over
a multifaceted crystal model.
Empirical absorption correction using spherical harmonics,
implemented in SCALE3 ABSPACK scaling algorithm.
;
_exptl_crystal_colour 'clear pale colourless'
_exptl_crystal_density_diffrn 1.245
_exptl_crystal_description plate
_exptl_crystal_F_000 5872
_exptl_crystal_size_max 0.193
_exptl_crystal_size_mid 0.145
_exptl_crystal_size_min 0.069
_refine_diff_density_max 2.324
_refine_diff_density_min -2.707
_refine_diff_density_rms 0.158
_refine_ls_extinction_method none
_refine_ls_goodness_of_fit_ref 1.055
_refine_ls_hydrogen_treatment constr
_refine_ls_matrix_type full
_refine_ls_number_parameters 734
_refine_ls_number_reflns 12866
_refine_ls_number_restraints 84
_refine_ls_restrained_S_all 1.052
_refine_ls_R_factor_all 0.1021
_refine_ls_R_factor_gt 0.0729
_refine_ls_shift/su_max 0.001
_refine_ls_shift/su_mean 0.000
_refine_ls_structure_factor_coef Fsqd
_refine_ls_weighting_details 'w=1/[\s^2^(Fo^2^)+(0.0861P)^2^+139.9905P] where P=(Fo^2^+2Fc^2^)/3'
_refine_ls_weighting_scheme calc
_refine_ls_wR_factor_gt 0.1760
_refine_ls_wR_factor_ref 0.1911
_reflns_Friedel_coverage 0.000
_reflns_number_gt 9253
_reflns_number_total 12866
_reflns_threshold_expression 'I > 2\s(I)'
_cod_data_source_file c9dt00554d2.cif
_cod_data_source_block aw170
_cod_depositor_comments 'Adding full bibliography for 7049336--7049339.cif.'
_cod_original_cell_volume 15088.5(16)
_cod_database_code 7049339
_shelx_shelxl_version_number 2018/3
_chemical_oxdiff_formula 'C98 H216 O38 Si8 Sm4'
_shelx_space_group_comment
;
The symmetry employed for this shelxl refinement is uniquely defined
by the following loop, which should always be used as a source of
symmetry information in preference to the above space-group names.
They are only intended as comments.
;
_reflns_odcompleteness_completeness 95.88
_reflns_odcompleteness_iscentric 1
_reflns_odcompleteness_theta 66.97
_olex2_refinement_description
;
1. Fixed Uiso
 At 1.5 times of:
  All C(H,H,H) groups
2. Restrained distances
 C50A-C49 \\sim C51A-C49 \\sim C52A-C49 \\sim C50B-C49 \\sim C51B-C49 \\sim
C52B-C49
 with sigma of 0.02
 C50A-C51A \\sim C51A-C52A \\sim C52A-C50A \\sim C50B-C51B \\sim C51B-C52B
\\sim C52B-C50B
 with sigma of 0.02
3. Uiso/Uaniso restraints and constraints
C49 \\sim C50A \\sim C50B \\sim C51A \\sim C51B \\sim C52A \\sim C52B: within
2A with sigma of 0.001 and sigma for terminal atoms of 0.002
4. Others
 Sof(C50B)=Sof(H50D)=Sof(H50E)=Sof(H50F)=Sof(C51B)=Sof(H51D)=Sof(H51E)=
 Sof(H51F)=Sof(C52B)=Sof(H52D)=Sof(H52E)=Sof(H52F)=1-FVAR(1)
 Sof(C50A)=Sof(H50A)=Sof(H50B)=Sof(H50C)=Sof(C51A)=Sof(H51A)=Sof(H51B)=
 Sof(H51C)=Sof(C52A)=Sof(H52A)=Sof(H52B)=Sof(H52C)=FVAR(1)
5.a Idealised Me refined as rotating group:
 C2(H2A,H2B,H2C), C3(H3A,H3B,H3C), C4(H4A,H4B,H4C), C6(H6A,H6B,H6C), C7(H7A,
 H7B,H7C), C8(H8A,H8B,H8C), C10(H10A,H10B,H10C), C11(H11A,H11B,H11C), C12(H12A,
 H12B,H12C), C22(H22A,H22B,H22C), C23(H23A,H23B,H23C), C24(H24A,H24B,H24C),
 C26(H26A,H26B,H26C), C27(H27A,H27B,H27C), C28(H28A,H28B,H28C), C30(H30A,H30B,
 H30C), C31(H31A,H31B,H31C), C32(H32A,H32B,H32C), C42(H42A,H42B,H42C), C43(H43A,
 H43B,H43C), C44(H44A,H44B,H44C), C46(H46A,H46B,H46C), C47(H47A,H47B,H47C),
 C48(H48A,H48B,H48C), C50A(H50A,H50B,H50C), C50B(H50D,H50E,H50F), C51A(H51A,
 H51B,H51C), C51B(H51D,H51E,H51F), C52A(H52A,H52B,H52C), C52B(H52D,H52E,H52F),
 C62(H62A,H62B,H62C), C63(H63A,H63B,H63C), C64(H64A,H64B,H64C), C66(H66A,H66B,
 H66C), C67(H67A,H67B,H67C), C68(H68A,H68B,H68C), C70(H70A,H70B,H70C), C71(H71A,
 H71B,H71C), C72(H72A,H72B,H72C)
;
_olex2_submission_special_instructions 'No special instructions were received'
_oxdiff_exptl_absorpt_empirical_details
;
Empirical correction (ABSPACK) includes:
- Absorption correction using spherical harmonics
- Frame scaling
- Detector area scaling
- B-factor correction
;
_oxdiff_exptl_absorpt_empirical_full_max 4.938
_oxdiff_exptl_absorpt_empirical_full_min 0.180

loop_
_space_group_symop_operation_xyz
'x, y, z'
'-x, y, -z+1/2'
'x+1/2, y+1/2, z'
'-x+1/2, y+1/2, -z+1/2'
'-x, -y, -z'
'x, -y, z-1/2'
'-x+1/2, -y+1/2, -z'
'x+1/2, -y+1/2, z-1/2'

loop_
_atom_site_label
_atom_site_type_symbol
_atom_site_fract_x
_atom_site_fract_y
_atom_site_fract_z
_atom_site_U_iso_or_equiv
_atom_site_adp_type
_atom_site_occupancy
_atom_site_site_symmetry_order
_atom_site_calc_flag
_atom_site_refinement_flags_posn
_atom_site_refinement_flags_adp
_atom_site_refinement_flags_occupancy
_atom_site_disorder_assembly
_atom_site_disorder_group
Sm1 Sm 0.80822(2) 0.16296(3) 0.55055(2) 0.02105(15) Uani 1 1 d . . . . .
Sm2 Sm 0.63502(2) 0.26383(3) 0.54019(2) 0.02449(15) Uani 1 1 d . . . . .
Si1 Si 0.88484(7) 0.35101(15) 0.54721(9) 0.0287(6) Uani 1 1 d . . . . .
Si2 Si 0.81908(9) 0.04158(18) 0.65759(10) 0.0383(7) Uani 1 1 d . . . . .
Si3 Si 0.67500(8) 0.48851(15) 0.52410(10) 0.0305(6) Uani 1 1 d . . . . .
Si4 Si 0.55401(8) 0.2638(2) 0.62169(11) 0.0399(7) Uani 1 1 d . . . . .
O1 O 0.86014(17) 0.2565(4) 0.5408(2) 0.0261(15) Uani 1 1 d . . . . .
O1A O 0.74971(19) 0.2213(4) 0.5698(2) 0.0338(16) Uani 1 1 d . . . . .
O2 O 0.86581(19) 0.4333(4) 0.5748(2) 0.0346(17) Uani 1 1 d . . . . .
O2A O 0.70505(16) 0.2606(4) 0.5192(2) 0.0298(16) Uani 1 1 d . . . . .
O3 O 0.88488(19) 0.3826(4) 0.4939(2) 0.0311(16) Uani 1 1 d . . . . .
O3A O 0.68621(19) 0.2250(5) 0.5863(2) 0.0374(17) Uani 1 1 d . . . . .
O4 O 0.9291(2) 0.3367(4) 0.5658(2) 0.0396(18) Uani 1 1 d . . . . .
O21 O 0.81994(18) 0.1028(4) 0.6145(2) 0.0290(15) Uani 1 1 d . . . . .
O22 O 0.8637(2) 0.0311(5) 0.6806(3) 0.053(2) Uani 1 1 d . . . . .
O23 O 0.8079(2) -0.0618(4) 0.6427(2) 0.0431(19) Uani 1 1 d . . . . .
O24 O 0.7940(2) 0.0825(5) 0.6979(3) 0.051(2) Uani 1 1 d . . . . .
O41 O 0.64988(18) 0.4013(4) 0.5083(2) 0.0301(15) Uani 1 1 d . . . . .
O42 O 0.6948(2) 0.4777(4) 0.5725(2) 0.0379(17) Uani 1 1 d . . . . .
O43 O 0.71178(18) 0.4790(4) 0.4877(2) 0.0275(15) Uani 1 1 d . . . . .
O44 O 0.6536(2) 0.5857(4) 0.5216(2) 0.0385(18) Uani 1 1 d . . . . .
O61 O 0.58753(18) 0.2790(4) 0.5858(2) 0.0320(16) Uani 1 1 d . . . . .
O62 O 0.5384(2) 0.3596(5) 0.6424(3) 0.053(2) Uani 1 1 d . . . . .
O63 O 0.5186(2) 0.2050(5) 0.5986(3) 0.049(2) Uani 1 1 d . . . . .
O64 O 0.5690(2) 0.2015(5) 0.6642(3) 0.050(2) Uani 1 1 d . . . . .
C1 C 0.8548(3) 0.4432(6) 0.6207(4) 0.037(3) Uani 1 1 d . . . . .
C1A C 0.7142(3) 0.2362(5) 0.5590(3) 0.021(2) Uani 1 1 d . . . . .
C2 C 0.8249(3) 0.3715(7) 0.6317(4) 0.045(3) Uani 1 1 d . . . . .
H2A H 0.802185 0.378284 0.611948 0.067 Uiso 1 1 calc GR . . . .
H2B H 0.816811 0.378927 0.662557 0.067 Uiso 1 1 calc GR . . . .
H2C H 0.836382 0.310716 0.627732 0.067 Uiso 1 1 calc GR . . . .
C3 C 0.8375(4) 0.5391(7) 0.6239(4) 0.057(3) Uani 1 1 d . . . . .
H3A H 0.857028 0.584006 0.614497 0.086 Uiso 1 1 calc GR . . . .
H3B H 0.830086 0.551438 0.654594 0.086 Uiso 1 1 calc GR . . . .
H3C H 0.814390 0.543479 0.604537 0.086 Uiso 1 1 calc GR . . . .
C4 C 0.8903(3) 0.4330(8) 0.6516(4) 0.051(3) Uani 1 1 d . . . . .
H4A H 0.901884 0.372312 0.647708 0.076 Uiso 1 1 calc GR . . . .
H4B H 0.882141 0.440424 0.682452 0.076 Uiso 1 1 calc GR . . . .
H4C H 0.909729 0.479915 0.644431 0.076 Uiso 1 1 calc GR . . . .
C5 C 0.9013(3) 0.4651(7) 0.4725(4) 0.043(3) Uani 1 1 d . . . . .
C6 C 0.8831(3) 0.5503(6) 0.4909(4) 0.048(3) Uani 1 1 d . . . . .
H6A H 0.854905 0.549634 0.484936 0.072 Uiso 1 1 calc GR . . . .
H6B H 0.894772 0.604055 0.476865 0.072 Uiso 1 1 calc GR . . . .
H6C H 0.887802 0.552903 0.523042 0.072 Uiso 1 1 calc GR . . . .
C7 C 0.8916(4) 0.4547(7) 0.4240(4) 0.049(3) Uani 1 1 d . . . . .
H7A H 0.904726 0.400223 0.412365 0.074 Uiso 1 1 calc GR . . . .
H7B H 0.900633 0.508788 0.407833 0.074 Uiso 1 1 calc GR . . . .
H7C H 0.863315 0.448212 0.420027 0.074 Uiso 1 1 calc GR . . . .
C8 C 0.9462(4) 0.4643(8) 0.4810(5) 0.062(4) Uani 1 1 d . . . . .
H8A H 0.951475 0.461385 0.513002 0.093 Uiso 1 1 calc GR . . . .
H8B H 0.957766 0.520171 0.468875 0.093 Uiso 1 1 calc GR . . . .
H8C H 0.957727 0.410904 0.466512 0.093 Uiso 1 1 calc GR . . . .
C9 C 0.9565(3) 0.2605(6) 0.5638(4) 0.038(3) Uani 1 1 d . . . . .
C10 C 0.9513(3) 0.2057(8) 0.5213(4) 0.051(3) Uani 1 1 d . . . . .
H10A H 0.924916 0.179512 0.520315 0.076 Uiso 1 1 calc GR . . . .
H10B H 0.970634 0.156425 0.520629 0.076 Uiso 1 1 calc GR . . . .
H10C H 0.954874 0.245911 0.495701 0.076 Uiso 1 1 calc GR . . . .
C11 C 0.9967(4) 0.3020(9) 0.5652(5) 0.065(4) Uani 1 1 d . . . . .
H11A H 0.999629 0.344131 0.540144 0.097 Uiso 1 1 calc GR . . . .
H11B H 1.016351 0.253461 0.563182 0.097 Uiso 1 1 calc GR . . . .
H11C H 1.000377 0.335478 0.593077 0.097 Uiso 1 1 calc GR . . . .
C12 C 0.9485(4) 0.1996(9) 0.6037(4) 0.056(3) Uani 1 1 d . . . . .
H12A H 0.950733 0.235726 0.630983 0.084 Uiso 1 1 calc GR . . . .
H12B H 0.967571 0.149632 0.604594 0.084 Uiso 1 1 calc GR . . . .
H12C H 0.922067 0.174228 0.601159 0.084 Uiso 1 1 calc GR . . . .
C21 C 0.8831(3) 0.0878(8) 0.7111(4) 0.048(3) Uani 1 1 d . . . . .
C22 C 0.8783(4) 0.1872(8) 0.7018(4) 0.054(3) Uani 1 1 d . . . . .
H22A H 0.883105 0.198869 0.670345 0.081 Uiso 1 1 calc GR . . . .
H22B H 0.897075 0.222008 0.719926 0.081 Uiso 1 1 calc GR . . . .
H22C H 0.851691 0.206017 0.709153 0.081 Uiso 1 1 calc GR . . . .
C23 C 0.9271(4) 0.0606(10) 0.7084(5) 0.070(4) Uani 1 1 d . . . . .
H23A H 0.930792 -0.000439 0.721234 0.104 Uiso 1 1 calc GR . . . .
H23B H 0.942947 0.104910 0.725041 0.104 Uiso 1 1 calc GR . . . .
H23C H 0.935159 0.060066 0.677332 0.104 Uiso 1 1 calc GR . . . .
C24 C 0.8710(4) 0.0629(10) 0.7590(4) 0.066(4) Uani 1 1 d . . . . .
H24A H 0.843487 0.078833 0.763270 0.098 Uiso 1 1 calc GR . . . .
H24B H 0.887272 0.097029 0.780247 0.098 Uiso 1 1 calc GR . . . .
H24C H 0.874626 -0.002781 0.763802 0.098 Uiso 1 1 calc GR . . . .
C25 C 0.8080(4) -0.1472(7) 0.6664(4) 0.052(3) Uani 1 1 d . . . . .
C26 C 0.8488(4) -0.1888(8) 0.6627(5) 0.064(4) Uani 1 1 d . . . . .
H26A H 0.855157 -0.197519 0.631302 0.096 Uiso 1 1 calc GR . . . .
H26B H 0.849525 -0.247873 0.677934 0.096 Uiso 1 1 calc GR . . . .
H26C H 0.868028 -0.147487 0.676355 0.096 Uiso 1 1 calc GR . . . .
C27 C 0.7972(4) -0.1352(8) 0.7144(4) 0.060(4) Uani 1 1 d . . . . .
H27A H 0.817239 -0.098278 0.729504 0.090 Uiso 1 1 calc GR . . . .
H27B H 0.795573 -0.195206 0.728733 0.090 Uiso 1 1 calc GR . . . .
H27C H 0.771888 -0.104271 0.716298 0.090 Uiso 1 1 calc GR . . . .
C28 C 0.7783(5) -0.2069(9) 0.6416(5) 0.074(4) Uani 1 1 d . . . . .
H28A H 0.752042 -0.181051 0.645019 0.110 Uiso 1 1 calc GR . . . .
H28B H 0.778886 -0.268898 0.653827 0.110 Uiso 1 1 calc GR . . . .
H28C H 0.784828 -0.208856 0.610032 0.110 Uiso 1 1 calc GR . . . .
C29 C 0.7537(4) 0.1185(8) 0.7015(4) 0.049(3) Uani 1 1 d . . . . .
C30 C 0.7429(4) 0.1016(9) 0.7491(4) 0.059(3) Uani 1 1 d . . . . .
H30A H 0.741160 0.035673 0.754457 0.089 Uiso 1 1 calc GR . . . .
H30B H 0.717649 0.130204 0.755187 0.089 Uiso 1 1 calc GR . . . .
H30C H 0.762982 0.127990 0.768762 0.089 Uiso 1 1 calc GR . . . .
C31 C 0.7274(4) 0.0712(9) 0.6696(5) 0.069(4) Uani 1 1 d . . . . .
H31A H 0.737094 0.079979 0.639418 0.103 Uiso 1 1 calc GR . . . .
H31B H 0.701019 0.096590 0.671805 0.103 Uiso 1 1 calc GR . . . .
H31C H 0.726785 0.005753 0.676495 0.103 Uiso 1 1 calc GR . . . .
C32 C 0.7562(4) 0.2175(9) 0.6907(4) 0.063(4) Uani 1 1 d . . . . .
H32A H 0.775454 0.246821 0.710397 0.095 Uiso 1 1 calc GR . . . .
H32B H 0.730575 0.245991 0.694906 0.095 Uiso 1 1 calc GR . . . .
H32C H 0.764191 0.224957 0.659832 0.095 Uiso 1 1 calc GR . . . .
C41 C 0.6855(4) 0.5077(8) 0.6162(4) 0.046(3) Uani 1 1 d . . . . .
C42 C 0.6412(4) 0.5040(8) 0.6219(4) 0.055(3) Uani 1 1 d . . . . .
H42A H 0.628666 0.545712 0.600677 0.083 Uiso 1 1 calc GR . . . .
H42B H 0.634626 0.522339 0.652176 0.083 Uiso 1 1 calc GR . . . .
H42C H 0.631967 0.441551 0.616478 0.083 Uiso 1 1 calc GR . . . .
C43 C 0.7055(3) 0.4398(9) 0.6472(4) 0.052(3) Uani 1 1 d . . . . .
H43A H 0.695580 0.378198 0.641127 0.077 Uiso 1 1 calc GR . . . .
H43B H 0.700001 0.456241 0.678041 0.077 Uiso 1 1 calc GR . . . .
H43C H 0.733761 0.441352 0.642416 0.077 Uiso 1 1 calc GR . . . .
C44 C 0.7006(4) 0.6043(8) 0.6229(5) 0.066(4) Uani 1 1 d . . . . .
H44A H 0.728682 0.606014 0.616973 0.098 Uiso 1 1 calc GR . . . .
H44B H 0.695900 0.623541 0.653483 0.098 Uiso 1 1 calc GR . . . .
H44C H 0.686899 0.645700 0.602393 0.098 Uiso 1 1 calc GR . . . .
C45 C 0.7514(3) 0.5223(6) 0.4895(4) 0.035(3) Uani 1 1 d . . . . .
C46 C 0.7758(3) 0.4642(7) 0.5211(4) 0.046(3) Uani 1 1 d . . . . .
H46A H 0.764029 0.465398 0.550669 0.069 Uiso 1 1 calc GR . . . .
H46B H 0.802380 0.488720 0.522923 0.069 Uiso 1 1 calc GR . . . .
H46C H 0.776546 0.401164 0.510261 0.069 Uiso 1 1 calc GR . . . .
C47 C 0.7655(3) 0.5180(7) 0.4421(4) 0.039(3) Uani 1 1 d . . . . .
H47A H 0.770204 0.454161 0.433836 0.058 Uiso 1 1 calc GR . . . .
H47B H 0.789909 0.552721 0.439516 0.058 Uiso 1 1 calc GR . . . .
H47C H 0.745678 0.544320 0.422207 0.058 Uiso 1 1 calc GR . . . .
C48 C 0.7472(3) 0.6195(7) 0.5047(4) 0.050(3) Uani 1 1 d . . . . .
H48A H 0.730928 0.653277 0.483313 0.075 Uiso 1 1 calc GR . . . .
H48B H 0.773063 0.648002 0.506729 0.075 Uiso 1 1 calc GR . . . .
H48C H 0.734842 0.620641 0.533843 0.075 Uiso 1 1 calc GR . . . .
C49 C 0.6271(3) 0.6288(6) 0.4897(4) 0.053(2) Uani 1 1 d D U . . .
C50A C 0.6500(6) 0.7132(12) 0.4735(8) 0.053(2) Uani 0.56(3) 1 d D U P A 1
H50A H 0.658235 0.750085 0.499076 0.079 Uiso 0.56(3) 1 calc GR . P A 1
H50B H 0.633196 0.749977 0.453928 0.079 Uiso 0.56(3) 1 calc GR . P A 1
H50C H 0.673091 0.693171 0.457165 0.079 Uiso 0.56(3) 1 calc GR . P A 1
C50B C 0.6384(9) 0.7273(11) 0.4822(11) 0.053(2) Uani 0.44(3) 1 d D U P A 2
H50D H 0.632560 0.763096 0.508811 0.079 Uiso 0.44(3) 1 calc GR . P A 2
H50E H 0.623470 0.751702 0.456912 0.079 Uiso 0.44(3) 1 calc GR . P A 2
H50F H 0.666386 0.731047 0.476010 0.079 Uiso 0.44(3) 1 calc GR . P A 2
C51A C 0.5916(5) 0.6628(17) 0.5153(7) 0.053(2) Uani 0.56(3) 1 d D U P A 1
H51A H 0.577283 0.610457 0.527307 0.079 Uiso 0.56(3) 1 calc GR . P A 1
H51B H 0.574360 0.697486 0.495283 0.079 Uiso 0.56(3) 1 calc GR . P A 1
H51C H 0.600272 0.702362 0.539735 0.079 Uiso 0.56(3) 1 calc GR . P A 1
C51B C 0.5871(6) 0.619(2) 0.5098(9) 0.053(2) Uani 0.44(3) 1 d D U P A 2
H51D H 0.579693 0.554260 0.510250 0.079 Uiso 0.44(3) 1 calc GR . P A 2
H51E H 0.568016 0.653325 0.491922 0.079 Uiso 0.44(3) 1 calc GR . P A 2
H51F H 0.587563 0.642917 0.540129 0.079 Uiso 0.44(3) 1 calc GR . P A 2
C52A C 0.6152(7) 0.5705(14) 0.4507(7) 0.052(2) Uani 0.56(3) 1 d D U P A 1
H52A H 0.638641 0.549852 0.435134 0.079 Uiso 0.56(3) 1 calc GR . P A 1
H52B H 0.598797 0.606456 0.430376 0.079 Uiso 0.56(3) 1 calc GR . P A 1
H52C H 0.600546 0.517383 0.461147 0.079 Uiso 0.56(3) 1 calc GR . P A 1
C52B C 0.6290(9) 0.5746(17) 0.4462(7) 0.052(2) Uani 0.44(3) 1 d D U P A 2
H52D H 0.655934 0.573951 0.435494 0.079 Uiso 0.44(3) 1 calc GR . P A 2
H52E H 0.611957 0.603419 0.423907 0.079 Uiso 0.44(3) 1 calc GR . P A 2
H52F H 0.620254 0.511709 0.451365 0.079 Uiso 0.44(3) 1 calc GR . P A 2
C61 C 0.5204(4) 0.4387(9) 0.6250(5) 0.064(4) Uani 1 1 d . . . . .
C62 C 0.5283(4) 0.5143(10) 0.6577(6) 0.089(5) Uani 1 1 d . . . . .
H62A H 0.514414 0.569648 0.648094 0.134 Uiso 1 1 calc GR . . . .
H62B H 0.556420 0.526687 0.659107 0.134 Uiso 1 1 calc GR . . . .
H62C H 0.519135 0.496037 0.687056 0.134 Uiso 1 1 calc GR . . . .
C63 C 0.5339(5) 0.4588(10) 0.5790(6) 0.089(5) Uani 1 1 d . . . . .
H63A H 0.562288 0.467778 0.579289 0.134 Uiso 1 1 calc GR . . . .
H63B H 0.521027 0.514313 0.568070 0.134 Uiso 1 1 calc GR . . . .
H63C H 0.527224 0.407371 0.559505 0.134 Uiso 1 1 calc GR . . . .
C64 C 0.4758(4) 0.4210(10) 0.6214(6) 0.087(5) Uani 1 1 d . . . . .
H64A H 0.465809 0.403157 0.650523 0.130 Uiso 1 1 calc GR . . . .
H64B H 0.470775 0.371906 0.600013 0.130 Uiso 1 1 calc GR . . . .
H64C H 0.462579 0.476932 0.611456 0.130 Uiso 1 1 calc GR . . . .
C65 C 0.4886(4) 0.1477(10) 0.6174(5) 0.066(4) Uani 1 1 d . . . . .
C66 C 0.4722(4) 0.1886(9) 0.6592(5) 0.073(4) Uani 1 1 d . . . . .
H66A H 0.493327 0.197330 0.680953 0.110 Uiso 1 1 calc GR . . . .
H66B H 0.452501 0.147330 0.671400 0.110 Uiso 1 1 calc GR . . . .
H66C H 0.460124 0.247711 0.652263 0.110 Uiso 1 1 calc GR . . . .
C67 C 0.4565(4) 0.1425(12) 0.5810(5) 0.084(5) Uani 1 1 d . . . . .
H67A H 0.436646 0.097767 0.589655 0.126 Uiso 1 1 calc GR . . . .
H67B H 0.468160 0.123786 0.552887 0.126 Uiso 1 1 calc GR . . . .
H67C H 0.444260 0.202663 0.577437 0.126 Uiso 1 1 calc GR . . . .
C68 C 0.5056(4) 0.0533(10) 0.6277(5) 0.080(5) Uani 1 1 d . . . . .
H68A H 0.516879 0.027368 0.600726 0.120 Uiso 1 1 calc GR . . . .
H68B H 0.484792 0.013079 0.638346 0.120 Uiso 1 1 calc GR . . . .
H68C H 0.525966 0.058955 0.650612 0.120 Uiso 1 1 calc GR . . . .
C69 C 0.5922(4) 0.2226(9) 0.7027(4) 0.059(4) Uani 1 1 d . . . . .
C70 C 0.6054(5) 0.1331(11) 0.7212(5) 0.094(6) Uani 1 1 d . . . . .
H70A H 0.582617 0.095893 0.728605 0.142 Uiso 1 1 calc GR . . . .
H70B H 0.621222 0.143643 0.748077 0.142 Uiso 1 1 calc GR . . . .
H70C H 0.621203 0.101078 0.699165 0.142 Uiso 1 1 calc GR . . . .
C71 C 0.6276(4) 0.2769(10) 0.6893(5) 0.074(4) Uani 1 1 d . . . . .
H71A H 0.640399 0.246634 0.664342 0.111 Uiso 1 1 calc GR . . . .
H71B H 0.645982 0.280818 0.714447 0.111 Uiso 1 1 calc GR . . . .
H71C H 0.619565 0.338575 0.680457 0.111 Uiso 1 1 calc GR . . . .
C72 C 0.5685(5) 0.2757(12) 0.7354(5) 0.081(5) Uani 1 1 d . . . . .
H72A H 0.583309 0.282271 0.763214 0.122 Uiso 1 1 calc GR . . . .
H72B H 0.544006 0.243187 0.741095 0.122 Uiso 1 1 calc GR . . . .
H72C H 0.562634 0.336330 0.723220 0.122 Uiso 1 1 calc GR . . . .

loop_
_atom_site_aniso_label
_atom_site_aniso_U_11
_atom_site_aniso_U_22
_atom_site_aniso_U_33
_atom_site_aniso_U_23
_atom_site_aniso_U_13
_atom_site_aniso_U_12
Sm1 0.0242(3) 0.0118(2) 0.0271(3) 0.00070(18) -0.0040(2) 0.00034(17)
Sm2 0.0244(3) 0.0163(2) 0.0328(3) -0.0011(2) 0.0005(2) 0.00030(18)
Si1 0.0307(14) 0.0122(11) 0.0430(18) -0.0022(10) -0.0048(12) -0.0037(9)
Si2 0.061(2) 0.0269(14) 0.0269(17) 0.0063(11) -0.0021(14) 0.0110(12)
Si3 0.0363(15) 0.0134(12) 0.0416(18) -0.0056(11) -0.0052(13) 0.0011(10)
Si4 0.0318(16) 0.0422(16) 0.046(2) -0.0065(13) 0.0057(14) -0.0035(12)
O1 0.026(3) 0.014(3) 0.039(4) 0.003(3) -0.004(3) -0.009(2)
O1A 0.033(4) 0.036(4) 0.033(4) 0.007(3) -0.009(3) 0.002(3)
O2 0.042(4) 0.017(3) 0.044(5) -0.011(3) -0.001(3) -0.004(3)
O2A 0.012(3) 0.036(4) 0.042(5) 0.004(3) 0.001(3) 0.009(3)
O3 0.039(4) 0.020(3) 0.034(4) 0.001(3) -0.001(3) -0.002(3)
O3A 0.025(4) 0.046(4) 0.042(5) 0.005(3) 0.007(3) -0.002(3)
O4 0.040(4) 0.025(3) 0.054(5) -0.005(3) -0.008(4) 0.001(3)
O21 0.038(4) 0.019(3) 0.030(4) 0.006(3) -0.008(3) 0.009(3)
O22 0.058(5) 0.040(4) 0.060(6) 0.001(4) -0.007(4) 0.008(4)
O23 0.068(5) 0.022(4) 0.039(5) 0.005(3) 0.001(4) 0.001(3)
O24 0.051(5) 0.046(5) 0.055(6) 0.003(4) 0.004(4) 0.012(4)
O41 0.030(4) 0.018(3) 0.043(4) 0.000(3) 0.003(3) 0.008(3)
O42 0.048(4) 0.034(4) 0.031(4) -0.007(3) -0.007(3) 0.006(3)
O43 0.034(4) 0.011(3) 0.037(4) -0.001(3) -0.006(3) -0.002(2)
O44 0.048(4) 0.015(3) 0.052(5) -0.009(3) -0.010(4) 0.007(3)
O61 0.028(4) 0.031(4) 0.037(4) -0.006(3) 0.006(3) 0.000(3)
O62 0.047(5) 0.052(5) 0.061(6) -0.013(4) 0.013(4) 0.004(4)
O63 0.040(5) 0.061(5) 0.045(5) -0.005(4) 0.004(4) -0.009(4)
O64 0.048(5) 0.056(5) 0.047(5) 0.004(4) 0.000(4) -0.015(4)
C1 0.043(6) 0.026(5) 0.042(7) -0.008(5) -0.002(5) -0.008(4)
C1A 0.021(5) 0.016(4) 0.026(6) 0.004(4) -0.006(4) -0.001(3)
C2 0.034(6) 0.046(6) 0.053(8) -0.001(5) 0.000(5) -0.004(5)
C3 0.074(9) 0.034(6) 0.065(9) -0.012(6) 0.010(7) 0.013(6)
C4 0.050(7) 0.057(7) 0.045(8) -0.008(6) -0.003(6) -0.006(6)
C5 0.037(6) 0.023(5) 0.070(9) 0.010(5) 0.008(6) -0.009(4)
C6 0.055(7) 0.021(5) 0.067(9) 0.010(5) 0.007(6) -0.005(5)
C7 0.057(8) 0.030(6) 0.061(9) 0.008(5) 0.007(6) -0.003(5)
C8 0.055(8) 0.042(7) 0.088(11) 0.003(7) 0.009(7) -0.019(6)
C9 0.039(6) 0.026(5) 0.050(8) 0.001(5) -0.010(5) -0.004(4)
C10 0.040(7) 0.039(6) 0.073(9) -0.001(6) 0.004(6) 0.013(5)
C11 0.048(8) 0.055(8) 0.092(11) 0.008(7) 0.002(7) 0.003(6)
C12 0.049(8) 0.058(8) 0.062(9) 0.007(6) 0.002(6) 0.012(6)
C21 0.039(7) 0.059(7) 0.045(8) 0.022(6) 0.007(6) 0.012(5)
C22 0.049(7) 0.044(7) 0.069(9) -0.003(6) 0.001(6) -0.006(5)
C23 0.069(10) 0.068(9) 0.072(11) 0.019(7) 0.011(8) 0.009(7)
C24 0.070(9) 0.075(9) 0.052(9) 0.010(7) -0.008(7) 0.002(7)
C25 0.077(9) 0.027(6) 0.052(9) 0.018(5) 0.006(7) 0.010(5)
C26 0.081(10) 0.039(7) 0.072(10) 0.010(6) -0.004(8) 0.006(6)
C27 0.090(10) 0.039(7) 0.052(9) 0.020(6) 0.007(7) -0.001(6)
C28 0.103(12) 0.045(7) 0.073(11) 0.013(7) -0.018(9) -0.015(7)
C29 0.063(8) 0.046(7) 0.037(8) 0.007(5) 0.005(6) 0.014(6)
C30 0.078(10) 0.056(8) 0.044(8) 0.009(6) 0.006(7) 0.005(7)
C31 0.069(10) 0.066(9) 0.071(10) -0.002(7) 0.001(8) 0.007(7)
C32 0.064(9) 0.071(9) 0.055(9) 0.003(7) 0.000(7) 0.028(7)
C41 0.058(8) 0.050(7) 0.031(7) -0.018(5) -0.003(6) 0.004(5)
C42 0.069(9) 0.051(7) 0.046(8) -0.005(6) 0.003(7) 0.010(6)
C43 0.050(7) 0.072(9) 0.032(7) -0.003(6) -0.009(6) 0.006(6)
C44 0.088(10) 0.045(7) 0.064(10) -0.019(6) -0.001(8) -0.010(7)
C45 0.025(5) 0.020(5) 0.060(8) 0.008(5) -0.011(5) -0.006(4)
C46 0.046(7) 0.032(6) 0.059(8) -0.001(5) -0.022(6) 0.003(5)
C47 0.030(6) 0.034(6) 0.052(8) 0.008(5) -0.002(5) -0.007(4)
C48 0.048(7) 0.029(6) 0.073(9) -0.005(5) -0.007(6) -0.021(5)
C49 0.047(5) 0.032(4) 0.079(6) 0.005(3) 0.001(4) 0.016(3)
C50A 0.046(5) 0.032(4) 0.079(6) 0.005(4) 0.001(4) 0.016(4)
C50B 0.047(5) 0.032(4) 0.079(6) 0.005(4) 0.001(4) 0.016(4)
C51A 0.047(5) 0.033(4) 0.079(6) 0.005(4) 0.001(4) 0.016(4)
C51B 0.047(5) 0.033(4) 0.079(6) 0.005(4) 0.001(4) 0.016(4)
C52A 0.046(5) 0.032(4) 0.079(6) 0.005(4) 0.000(4) 0.016(4)
C52B 0.046(5) 0.032(4) 0.079(6) 0.005(4) 0.000(4) 0.016(4)
C61 0.066(9) 0.049(8) 0.078(11) -0.010(7) 0.004(8) 0.006(6)
C62 0.072(10) 0.057(9) 0.137(16) -0.040(9) -0.023(10) 0.011(7)
C63 0.077(11) 0.067(10) 0.124(16) 0.025(10) -0.005(10) 0.022(8)
C64 0.061(10) 0.066(10) 0.133(16) -0.017(9) -0.014(9) 0.000(7)
C65 0.050(8) 0.085(11) 0.063(10) -0.028(8) 0.010(7) -0.020(7)
C66 0.059(9) 0.062(9) 0.099(13) -0.010(8) 0.022(8) -0.022(7)
C67 0.052(9) 0.120(14) 0.078(12) 0.004(10) -0.011(8) -0.034(9)
C68 0.084(11) 0.066(10) 0.092(12) -0.007(8) 0.035(9) -0.034(8)
C69 0.062(9) 0.069(9) 0.045(9) 0.004(7) -0.004(7) -0.020(7)
C70 0.118(15) 0.087(12) 0.077(12) 0.028(9) -0.029(10) -0.026(10)
C71 0.080(11) 0.069(9) 0.073(11) 0.011(8) -0.018(8) -0.025(8)
C72 0.078(11) 0.117(14) 0.049(10) -0.014(9) -0.004(8) -0.003(9)

loop_
_atom_type_symbol
_atom_type_description
_atom_type_scat_dispersion_real
_atom_type_scat_dispersion_imag
_atom_type_scat_source
C C 0.0181 0.0091 'International Tables Vol C Tables 4.2.6.8 and 6.1.1.4'
H H 0.0000 0.0000 'International Tables Vol C Tables 4.2.6.8 and 6.1.1.4'
O O 0.0492 0.0322 'International Tables Vol C Tables 4.2.6.8 and 6.1.1.4'
Si Si 0.2541 0.3302 'International Tables Vol C Tables 4.2.6.8 and 6.1.1.4'
Sm Sm -5.3236 12.2178 'International Tables Vol C Tables 4.2.6.8 and 6.1.1.4'

loop_
_exptl_crystal_face_index_h
_exptl_crystal_face_index_k
_exptl_crystal_face_index_l
_exptl_crystal_face_perp_dist
7 -8 8 0.0616
-18 1 -11 0.0705
-7 8 -8 0.1035
-12 -8 -3 0.1026
0 -1 -19 0.0541
-20 0 8 0.0597
-6 8 10 0.0756
21 1 -7 0.0789
16 6 0 0.0627
-1 1 20 0.0138
9 7 11 0.0427
5 2 -19 0.0574
12 8 -3 0.0615
2 -4 17 0.0267
9 1 17 0.0274
16 -6 -1 0.0669
22 0 1 0.0697

loop_
_geom_angle_atom_site_label_1
_geom_angle_atom_site_label_2
_geom_angle_atom_site_label_3
_geom_angle
_geom_angle_site_symmetry_1
_geom_angle_site_symmetry_3
Si3 Sm1 Sm2 64.15(5) 7_656 7_656
O1 Sm1 Sm2 43.82(16) . 7_656
O1 Sm1 Si3 100.36(17) . 7_656
O1 Sm1 O2A 75.4(2) . 7_656
O1 Sm1 O41 71.1(2) . 7_656
O1 Sm1 O43 131.5(2) . 7_656
O1A Sm1 Sm2 125.46(16) . 7_656
O1A Sm1 Si3 127.30(18) . 7_656
O1A Sm1 O1 120.3(2) . .
O1A Sm1 O2A 83.7(2) . 7_656
O1A Sm1 O41 148.1(2) . 7_656
O1A Sm1 O43 101.3(2) . 7_656
O2A Sm1 Sm2 44.59(13) 7_656 7_656
O2A Sm1 Si3 75.15(16) 7_656 7_656
O2A Sm1 O41 70.0(2) 7_656 7_656
O2A Sm1 O43 86.3(2) 7_656 7_656
O21 Sm1 Sm2 135.86(17) . 7_656
O21 Sm1 Si3 108.18(16) . 7_656
O21 Sm1 O1 103.0(2) . .
O21 Sm1 O1A 94.7(2) . .
O21 Sm1 O2A 176.6(2) . 7_656
O21 Sm1 O41 112.5(2) . 7_656
O21 Sm1 O43 97.0(2) . 7_656
O41 Sm1 Sm2 40.07(14) 7_656 7_656
O41 Sm1 Si3 29.34(15) 7_656 7_656
O43 Sm1 Sm2 92.63(15) 7_656 7_656
O43 Sm1 Si3 31.11(15) 7_656 7_656
O43 Sm1 O41 60.4(2) 7_656 7_656
Si1 Sm2 Sm1 68.60(5) 7_656 7_656
O1 Sm2 Sm1 39.48(13) 7_656 7_656
O1 Sm2 Si1 30.17(13) 7_656 7_656
O1 Sm2 O2A 70.8(2) 7_656 .
O1 Sm2 O3 60.28(19) 7_656 7_656
O1 Sm2 C1A 96.2(2) 7_656 .
O2A Sm2 Sm1 43.14(15) . 7_656
O2A Sm2 Si1 88.71(16) . 7_656
O2A Sm2 C1A 27.5(2) . .
O3 Sm2 Sm1 95.28(15) 7_656 7_656
O3 Sm2 Si1 31.15(15) 7_656 7_656
O3 Sm2 O2A 98.0(2) 7_656 .
O3 Sm2 C1A 102.8(2) 7_656 .
O3A Sm2 Sm1 96.94(17) . 7_656
O3A Sm2 Si1 121.58(18) . 7_656
O3A Sm2 O1 120.7(2) . 7_656
O3A Sm2 O2A 54.4(2) . .
O3A Sm2 O3 104.0(2) . 7_656
O3A Sm2 C1A 26.9(2) . .
O41 Sm2 Sm1 44.21(15) . 7_656
O41 Sm2 Si1 99.37(17) . 7_656
O41 Sm2 O1 70.9(2) . 7_656
O41 Sm2 O2A 72.0(2) . .
O41 Sm2 O3 130.5(2) . 7_656
O41 Sm2 O3A 107.4(2) . .
O41 Sm2 C1A 89.6(2) . .
O61 Sm2 Sm1 152.56(17) . 7_656
O61 Sm2 Si1 115.20(18) . 7_656
O61 Sm2 O1 134.7(2) . 7_656
O61 Sm2 O2A 154.4(2) . .
O61 Sm2 O3 98.5(2) . 7_656
O61 Sm2 O3A 102.5(2) . .
O61 Sm2 O41 110.5(2) . .
O61 Sm2 C1A 128.6(3) . .
C1A Sm2 Sm1 70.22(19) . 7_656
C1A Sm2 Si1 106.81(19) . 7_656
O1 Si1 Sm2 49.5(2) . 7_656
O1 Si1 O3 97.2(3) . .
O2 Si1 Sm2 137.6(3) . 7_656
O2 Si1 O1 119.0(4) . .
O2 Si1 O3 107.1(4) . .
O2 Si1 O4 107.5(4) . .
O3 Si1 Sm2 49.8(2) . 7_656
O4 Si1 Sm2 114.0(3) . 7_656
O4 Si1 O1 114.3(3) . .
O4 Si1 O3 110.9(4) . .
O21 Si2 O22 111.6(4) . .
O21 Si2 O23 108.0(4) . .
O21 Si2 O24 115.1(4) . .
O23 Si2 O22 103.8(4) . .
O24 Si2 O22 102.2(4) . .
O24 Si2 O23 115.4(4) . .
O41 Si3 Sm1 49.1(2) . 7_656
O41 Si3 O42 114.1(4) . .
O41 Si3 O43 98.2(3) . .
O42 Si3 Sm1 119.4(3) . 7_656
O42 Si3 O43 105.9(4) . .
O43 Si3 Sm1 49.2(2) . 7_656
O44 Si3 Sm1 131.6(3) . 7_656
O44 Si3 O41 116.6(3) . .
O44 Si3 O42 108.6(4) . .
O44 Si3 O43 112.7(4) . .
O61 Si4 O62 112.3(4) . .
O61 Si4 O63 108.5(4) . .
O61 Si4 O64 112.5(4) . .
O62 Si4 O63 111.8(4) . .
O62 Si4 O64 106.2(5) . .
O63 Si4 O64 105.2(4) . .
Sm1 O1 Sm2 96.7(2) . 7_656
Si1 O1 Sm1 154.6(4) . .
Si1 O1 Sm2 100.4(3) . 7_656
C1A O1A Sm1 147.7(6) . .
C1 O2 Si1 133.0(6) . .
Sm1 O2A Sm2 92.3(2) 7_656 .
C1A O2A Sm1 168.4(6) . 7_656
C1A O2A Sm2 89.6(5) . .
Si1 O3 Sm2 99.0(3) . 7_656
C5 O3 Sm2 129.0(6) . 7_656
C5 O3 Si1 130.4(6) . .
C1A O3A Sm2 98.7(6) . .
C9 O4 Si1 133.1(6) . .
Si2 O21 Sm1 164.6(4) . .
C21 O22 Si2 129.8(7) . .
C25 O23 Si2 132.4(7) . .
C29 O24 Si2 133.7(7) . .
Sm2 O41 Sm1 95.7(2) . 7_656
Si3 O41 Sm1 101.6(3) . 7_656
Si3 O41 Sm2 134.0(4) . .
C41 O42 Si3 135.3(7) . .
Si3 O43 Sm1 99.7(3) . 7_656
C45 O43 Sm1 128.3(5) . 7_656
C45 O43 Si3 128.6(6) . .
C49 O44 Si3 134.2(6) . .
Si4 O61 Sm2 165.8(4) . .
C61 O62 Si4 135.2(8) . .
C65 O63 Si4 131.6(8) . .
C69 O64 Si4 132.5(8) . .
O2 C1 C2 109.1(8) . .
O2 C1 C3 104.9(9) . .
O2 C1 C4 111.1(9) . .
C2 C1 C3 111.3(10) . .
C2 C1 C4 109.6(9) . .
C3 C1 C4 110.8(9) . .
O1A C1A Sm2 176.5(7) . .
O1A C1A O2A 120.5(8) . .
O1A C1A O3A 122.2(8) . .
O2A C1A Sm2 62.9(4) . .
O3A C1A Sm2 54.4(5) . .
O3A C1A O2A 117.3(8) . .
C1 C2 H2A 109.5 . .
C1 C2 H2B 109.5 . .
C1 C2 H2C 109.5 . .
H2A C2 H2B 109.5 . .
H2A C2 H2C 109.5 . .
H2B C2 H2C 109.5 . .
C1 C3 H3A 109.5 . .
C1 C3 H3B 109.5 . .
C1 C3 H3C 109.5 . .
H3A C3 H3B 109.5 . .
H3A C3 H3C 109.5 . .
H3B C3 H3C 109.5 . .
C1 C4 H4A 109.5 . .
C1 C4 H4B 109.5 . .
C1 C4 H4C 109.5 . .
H4A C4 H4B 109.5 . .
H4A C4 H4C 109.5 . .
H4B C4 H4C 109.5 . .
O3 C5 C6 110.8(9) . .
O3 C5 C7 105.1(8) . .
O3 C5 C8 107.4(8) . .
C6 C5 C7 110.9(10) . .
C6 C5 C8 110.9(9) . .
C7 C5 C8 111.4(10) . .
C5 C6 H6A 109.5 . .
C5 C6 H6B 109.5 . .
C5 C6 H6C 109.5 . .
H6A C6 H6B 109.5 . .
H6A C6 H6C 109.5 . .
H6B C6 H6C 109.5 . .
C5 C7 H7A 109.5 . .
C5 C7 H7B 109.5 . .
C5 C7 H7C 109.5 . .
H7A C7 H7B 109.5 . .
H7A C7 H7C 109.5 . .
H7B C7 H7C 109.5 . .
C5 C8 H8A 109.5 . .
C5 C8 H8B 109.5 . .
C5 C8 H8C 109.5 . .
H8A C8 H8B 109.5 . .
H8A C8 H8C 109.5 . .
H8B C8 H8C 109.5 . .
O4 C9 C10 111.6(8) . .
O4 C9 C11 106.2(8) . .
O4 C9 C12 107.2(9) . .
C10 C9 C12 109.6(9) . .
C11 C9 C10 109.6(10) . .
C11 C9 C12 112.7(10) . .
C9 C10 H10A 109.5 . .
C9 C10 H10B 109.5 . .
C9 C10 H10C 109.5 . .
H10A C10 H10B 109.5 . .
H10A C10 H10C 109.5 . .
H10B C10 H10C 109.5 . .
C9 C11 H11A 109.5 . .
C9 C11 H11B 109.5 . .
C9 C11 H11C 109.5 . .
H11A C11 H11B 109.5 . .
H11A C11 H11C 109.5 . .
H11B C11 H11C 109.5 . .
C9 C12 H12A 109.5 . .
C9 C12 H12B 109.5 . .
C9 C12 H12C 109.5 . .
H12A C12 H12B 109.5 . .
H12A C12 H12C 109.5 . .
H12B C12 H12C 109.5 . .
O22 C21 C22 113.9(10) . .
O22 C21 C23 105.4(10) . .
O22 C21 C24 110.0(10) . .
C22 C21 C23 110.1(10) . .
C22 C21 C24 112.0(11) . .
C24 C21 C23 104.8(10) . .
C21 C22 H22A 109.5 . .
C21 C22 H22B 109.5 . .
C21 C22 H22C 109.5 . .
H22A C22 H22B 109.5 . .
H22A C22 H22C 109.5 . .
H22B C22 H22C 109.5 . .
C21 C23 H23A 109.5 . .
C21 C23 H23B 109.5 . .
C21 C23 H23C 109.5 . .
H23A C23 H23B 109.5 . .
H23A C23 H23C 109.5 . .
H23B C23 H23C 109.5 . .
C21 C24 H24A 109.5 . .
C21 C24 H24B 109.5 . .
C21 C24 H24C 109.5 . .
H24A C24 H24B 109.5 . .
H24A C24 H24C 109.5 . .
H24B C24 H24C 109.5 . .
O23 C25 C26 107.8(10) . .
O23 C25 C27 112.0(9) . .
O23 C25 C28 104.9(10) . .
C27 C25 C26 110.4(11) . .
C27 C25 C28 111.6(11) . .
C28 C25 C26 110.0(11) . .
C25 C26 H26A 109.5 . .
C25 C26 H26B 109.5 . .
C25 C26 H26C 109.5 . .
H26A C26 H26B 109.5 . .
H26A C26 H26C 109.5 . .
H26B C26 H26C 109.5 . .
C25 C27 H27A 109.5 . .
C25 C27 H27B 109.5 . .
C25 C27 H27C 109.5 . .
H27A C27 H27B 109.5 . .
H27A C27 H27C 109.5 . .
H27B C27 H27C 109.5 . .
C25 C28 H28A 109.5 . .
C25 C28 H28B 109.5 . .
C25 C28 H28C 109.5 . .
H28A C28 H28B 109.5 . .
H28A C28 H28C 109.5 . .
H28B C28 H28C 109.5 . .
O24 C29 C30 104.5(9) . .
O24 C29 C31 110.2(10) . .
O24 C29 C32 106.0(10) . .
C31 C29 C30 112.9(11) . .
C31 C29 C32 110.4(11) . .
C32 C29 C30 112.5(10) . .
C29 C30 H30A 109.5 . .
C29 C30 H30B 109.5 . .
C29 C30 H30C 109.5 . .
H30A C30 H30B 109.5 . .
H30A C30 H30C 109.5 . .
H30B C30 H30C 109.5 . .
C29 C31 H31A 109.5 . .
C29 C31 H31B 109.5 . .
C29 C31 H31C 109.5 . .
H31A C31 H31B 109.5 . .
H31A C31 H31C 109.5 . .
H31B C31 H31C 109.5 . .
C29 C32 H32A 109.5 . .
C29 C32 H32B 109.5 . .
C29 C32 H32C 109.5 . .
H32A C32 H32B 109.5 . .
H32A C32 H32C 109.5 . .
H32B C32 H32C 109.5 . .
O42 C41 C42 108.9(9) . .
O42 C41 C43 105.3(9) . .
O42 C41 C44 109.2(10) . .
C43 C41 C42 110.4(10) . .
C44 C41 C42 110.8(10) . .
C44 C41 C43 112.1(10) . .
C41 C42 H42A 109.5 . .
C41 C42 H42B 109.5 . .
C41 C42 H42C 109.5 . .
H42A C42 H42B 109.5 . .
H42A C42 H42C 109.5 . .
H42B C42 H42C 109.5 . .
C41 C43 H43A 109.5 . .
C41 C43 H43B 109.5 . .
C41 C43 H43C 109.5 . .
H43A C43 H43B 109.5 . .
H43A C43 H43C 109.5 . .
H43B C43 H43C 109.5 . .
C41 C44 H44A 109.5 . .
C41 C44 H44B 109.5 . .
C41 C44 H44C 109.5 . .
H44A C44 H44B 109.5 . .
H44A C44 H44C 109.5 . .
H44B C44 H44C 109.5 . .
O43 C45 C46 106.1(8) . .
O43 C45 C47 104.2(8) . .
O43 C45 C48 108.8(8) . .
C47 C45 C46 113.0(9) . .
C48 C45 C46 113.1(9) . .
C48 C45 C47 111.1(9) . .
C45 C46 H46A 109.5 . .
C45 C46 H46B 109.5 . .
C45 C46 H46C 109.5 . .
H46A C46 H46B 109.5 . .
H46A C46 H46C 109.5 . .
H46B C46 H46C 109.5 . .
C45 C47 H47A 109.5 . .
C45 C47 H47B 109.5 . .
C45 C47 H47C 109.5 . .
H47A C47 H47B 109.5 . .
H47A C47 H47C 109.5 . .
H47B C47 H47C 109.5 . .
C45 C48 H48A 109.5 . .
C45 C48 H48B 109.5 . .
C45 C48 H48C 109.5 . .
H48A C48 H48B 109.5 . .
H48A C48 H48C 109.5 . .
H48B C48 H48C 109.5 . .
O44 C49 C50A 104.0(11) . .
O44 C49 C50B 110.8(14) . .
O44 C49 C51A 107.5(11) . .
O44 C49 C51B 104.8(13) . .
O44 C49 C52A 115.6(11) . .
O44 C49 C52B 108.0(13) . .
C50B C49 C51B 112.6(10) . .
C50B C49 C52B 110.6(11) . .
C51A C49 C50A 107.9(9) . .
C51B C49 C52B 109.8(11) . .
C52A C49 C50A 109.8(11) . .
C52A C49 C51A 111.6(10) . .
C49 C50A H50A 109.5 . .
C49 C50A H50B 109.5 . .
C49 C50A H50C 109.5 . .
H50A C50A H50B 109.5 . .
H50A C50A H50C 109.5 . .
H50B C50A H50C 109.5 . .
C49 C50B H50D 109.5 . .
C49 C50B H50E 109.5 . .
C49 C50B H50F 109.5 . .
H50D C50B H50E 109.5 . .
H50D C50B H50F 109.5 . .
H50E C50B H50F 109.5 . .
C49 C51A H51A 109.5 . .
C49 C51A H51B 109.5 . .
C49 C51A H51C 109.5 . .
H51A C51A H51B 109.5 . .
H51A C51A H51C 109.5 . .
H51B C51A H51C 109.5 . .
C49 C51B H51D 109.5 . .
C49 C51B H51E 109.5 . .
C49 C51B H51F 109.5 . .
H51D C51B H51E 109.5 . .
H51D C51B H51F 109.5 . .
H51E C51B H51F 109.5 . .
C49 C52A H52A 109.5 . .
C49 C52A H52B 109.5 . .
C49 C52A H52C 109.5 . .
H52A C52A H52B 109.5 . .
H52A C52A H52C 109.5 . .
H52B C52A H52C 109.5 . .
C49 C52B H52D 109.5 . .
C49 C52B H52E 109.5 . .
C49 C52B H52F 109.5 . .
H52D C52B H52E 109.5 . .
H52D C52B H52F 109.5 . .
H52E C52B H52F 109.5 . .
O62 C61 C62 106.8(12) . .
O62 C61 C63 111.6(11) . .
O62 C61 C64 108.4(11) . .
C62 C61 C64 109.7(12) . .
C63 C61 C62 114.0(14) . .
C63 C61 C64 106.3(13) . .
C61 C62 H62A 109.5 . .
C61 C62 H62B 109.5 . .
C61 C62 H62C 109.5 . .
H62A C62 H62B 109.5 . .
H62A C62 H62C 109.5 . .
H62B C62 H62C 109.5 . .
C61 C63 H63A 109.5 . .
C61 C63 H63B 109.5 . .
C61 C63 H63C 109.5 . .
H63A C63 H63B 109.5 . .
H63A C63 H63C 109.5 . .
H63B C63 H63C 109.5 . .
C61 C64 H64A 109.5 . .
C61 C64 H64B 109.5 . .
C61 C64 H64C 109.5 . .
H64A C64 H64B 109.5 . .
H64A C64 H64C 109.5 . .
H64B C64 H64C 109.5 . .
O63 C65 C66 111.6(10) . .
O63 C65 C67 104.7(12) . .
O63 C65 C68 109.5(11) . .
C66 C65 C67 110.1(12) . .
C66 C65 C68 109.4(13) . .
C68 C65 C67 111.5(12) . .
C65 C66 H66A 109.5 . .
C65 C66 H66B 109.5 . .
C65 C66 H66C 109.5 . .
H66A C66 H66B 109.5 . .
H66A C66 H66C 109.5 . .
H66B C66 H66C 109.5 . .
C65 C67 H67A 109.5 . .
C65 C67 H67B 109.5 . .
C65 C67 H67C 109.5 . .
H67A C67 H67B 109.5 . .
H67A C67 H67C 109.5 . .
H67B C67 H67C 109.5 . .
C65 C68 H68A 109.5 . .
C65 C68 H68B 109.5 . .
C65 C68 H68C 109.5 . .
H68A C68 H68B 109.5 . .
H68A C68 H68C 109.5 . .
H68B C68 H68C 109.5 . .
O64 C69 C70 106.1(11) . .
O64 C69 C71 109.6(11) . .
O64 C69 C72 110.1(11) . .
C70 C69 C71 108.7(13) . .
C70 C69 C72 112.0(13) . .
C72 C69 C71 110.2(12) . .
C69 C70 H70A 109.5 . .
C69 C70 H70B 109.5 . .
C69 C70 H70C 109.5 . .
H70A C70 H70B 109.5 . .
H70A C70 H70C 109.5 . .
H70B C70 H70C 109.5 . .
C69 C71 H71A 109.5 . .
C69 C71 H71B 109.5 . .
C69 C71 H71C 109.5 . .
H71A C71 H71B 109.5 . .
H71A C71 H71C 109.5 . .
H71B C71 H71C 109.5 . .
C69 C72 H72A 109.5 . .
C69 C72 H72B 109.5 . .
C69 C72 H72C 109.5 . .
H72A C72 H72B 109.5 . .
H72A C72 H72C 109.5 . .
H72B C72 H72C 109.5 . .

loop_
_geom_bond_atom_site_label_1
_geom_bond_atom_site_label_2
_geom_bond_distance
_geom_bond_site_symmetry_2
Sm1 Sm2 3.5372(7) 7_656
Sm1 Si3 3.214(3) 7_656
Sm1 O1 2.264(5) .
Sm1 O1A 2.258(7) .
Sm1 O2A 2.420(7) 7_656
Sm1 O21 2.154(6) .
Sm1 O41 2.479(6) 7_656
Sm1 O43 2.469(6) 7_656
Sm2 Si1 3.192(3) 7_656
Sm2 O1 2.466(7) 7_656
Sm2 O2A 2.485(6) .
Sm2 O3 2.469(6) 7_656
Sm2 O3A 2.295(7) .
Sm2 O41 2.288(6) .
Sm2 O61 2.150(6) .
Sm2 C1A 2.791(9) .
Si1 O1 1.631(6) .
Si1 O2 1.605(7) .
Si1 O3 1.672(7) .
Si1 O4 1.624(7) .
Si2 O21 1.577(7) .
Si2 O22 1.677(8) .
Si2 O23 1.622(7) .
Si2 O24 1.611(8) .
Si3 O41 1.607(6) .
Si3 O42 1.610(7) .
Si3 O43 1.685(7) .
Si3 O44 1.602(6) .
Si4 O61 1.601(7) .
Si4 O62 1.627(8) .
Si4 O63 1.635(8) .
Si4 O64 1.648(8) .
O1A C1A 1.274(10) .
O2 C1 1.445(12) .
O2A C1A 1.287(11) .
O3 C5 1.482(11) .
O3A C1A 1.278(11) .
O4 C9 1.457(12) .
O22 C21 1.401(15) .
O23 C25 1.438(12) .
O24 C29 1.479(14) .
O42 C41 1.427(12) .
O43 C45 1.497(11) .
O44 C49 1.455(13) .
O62 C61 1.408(15) .
O63 C65 1.446(15) .
O64 C69 1.436(14) .
C1 C2 1.503(14) .
C1 C3 1.526(14) .
C1 C4 1.532(15) .
C2 H2A 0.9800 .
C2 H2B 0.9800 .
C2 H2C 0.9800 .
C3 H3A 0.9800 .
C3 H3B 0.9800 .
C3 H3C 0.9800 .
C4 H4A 0.9800 .
C4 H4B 0.9800 .
C4 H4C 0.9800 .
C5 C6 1.502(15) .
C5 C7 1.504(16) .
C5 C8 1.557(16) .
C6 H6A 0.9800 .
C6 H6B 0.9800 .
C6 H6C 0.9800 .
C7 H7A 0.9800 .
C7 H7B 0.9800 .
C7 H7C 0.9800 .
C8 H8A 0.9800 .
C8 H8B 0.9800 .
C8 H8C 0.9800 .
C9 C10 1.520(16) .
C9 C11 1.504(16) .
C9 C12 1.523(16) .
C10 H10A 0.9800 .
C10 H10B 0.9800 .
C10 H10C 0.9800 .
C11 H11A 0.9800 .
C11 H11B 0.9800 .
C11 H11C 0.9800 .
C12 H12A 0.9800 .
C12 H12B 0.9800 .
C12 H12C 0.9800 .
C21 C22 1.489(16) .
C21 C23 1.559(17) .
C21 C24 1.549(16) .
C22 H22A 0.9800 .
C22 H22B 0.9800 .
C22 H22C 0.9800 .
C23 H23A 0.9800 .
C23 H23B 0.9800 .
C23 H23C 0.9800 .
C24 H24A 0.9800 .
C24 H24B 0.9800 .
C24 H24C 0.9800 .
C25 C26 1.530(17) .
C25 C27 1.509(16) .
C25 C28 1.528(18) .
C26 H26A 0.9800 .
C26 H26B 0.9800 .
C26 H26C 0.9800 .
C27 H27A 0.9800 .
C27 H27B 0.9800 .
C27 H27C 0.9800 .
C28 H28A 0.9800 .
C28 H28B 0.9800 .
C28 H28C 0.9800 .
C29 C30 1.505(16) .
C29 C31 1.482(18) .
C29 C32 1.488(17) .
C30 H30A 0.9800 .
C30 H30B 0.9800 .
C30 H30C 0.9800 .
C31 H31A 0.9800 .
C31 H31B 0.9800 .
C31 H31C 0.9800 .
C32 H32A 0.9800 .
C32 H32B 0.9800 .
C32 H32C 0.9800 .
C41 C42 1.527(16) .
C41 C43 1.521(16) .
C41 C44 1.518(16) .
C42 H42A 0.9800 .
C42 H42B 0.9800 .
C42 H42C 0.9800 .
C43 H43A 0.9800 .
C43 H43B 0.9800 .
C43 H43C 0.9800 .
C44 H44A 0.9800 .
C44 H44B 0.9800 .
C44 H44C 0.9800 .
C45 C46 1.520(13) .
C45 C47 1.515(15) .
C45 C48 1.501(14) .
C46 H46A 0.9800 .
C46 H46B 0.9800 .
C46 H46C 0.9800 .
C47 H47A 0.9800 .
C47 H47B 0.9800 .
C47 H47C 0.9800 .
C48 H48A 0.9800 .
C48 H48B 0.9800 .
C48 H48C 0.9800 .
C49 C50A 1.545(13) .
C49 C50B 1.510(14) .
C49 C51A 1.531(13) .
C49 C51B 1.510(14) .
C49 C52A 1.505(14) .
C49 C52B 1.535(14) .
C50A H50A 0.9800 .
C50A H50B 0.9800 .
C50A H50C 0.9800 .
C50B H50D 0.9800 .
C50B H50E 0.9800 .
C50B H50F 0.9800 .
C51A H51A 0.9800 .
C51A H51B 0.9800 .
C51A H51C 0.9800 .
C51B H51D 0.9800 .
C51B H51E 0.9800 .
C51B H51F 0.9800 .
C52A H52A 0.9800 .
C52A H52B 0.9800 .
C52A H52C 0.9800 .
C52B H52D 0.9800 .
C52B H52E 0.9800 .
C52B H52F 0.9800 .
C61 C62 1.503(18) .
C61 C63 1.50(2) .
C61 C64 1.552(19) .
C62 H62A 0.9800 .
C62 H62B 0.9800 .
C62 H62C 0.9800 .
C63 H63A 0.9800 .
C63 H63B 0.9800 .
C63 H63C 0.9800 .
C64 H64A 0.9800 .
C64 H64B 0.9800 .
C64 H64C 0.9800 .
C65 C66 1.508(18) .
C65 C67 1.546(19) .
C65 C68 1.53(2) .
C66 H66A 0.9800 .
C66 H66B 0.9800 .
C66 H66C 0.9800 .
C67 H67A 0.9800 .
C67 H67B 0.9800 .
C67 H67C 0.9800 .
C68 H68A 0.9800 .
C68 H68B 0.9800 .
C68 H68C 0.9800 .
C69 C70 1.49(2) .
C69 C71 1.508(18) .
C69 C72 1.500(19) .
C70 H70A 0.9800 .
C70 H70B 0.9800 .
C70 H70C 0.9800 .
C71 H71A 0.9800 .
C71 H71B 0.9800 .
C71 H71C 0.9800 .
C72 H72A 0.9800 .
C72 H72B 0.9800 .
C72 H72C 0.9800 .

loop_
_geom_torsion_atom_site_label_1
_geom_torsion_atom_site_label_2
_geom_torsion_atom_site_label_3
_geom_torsion_atom_site_label_4
_geom_torsion
_geom_torsion_site_symmetry_1
_geom_torsion_site_symmetry_4
Sm1 Si3 O41 Sm2 109.8(5) 7_656 .
Sm1 Si3 O42 C41 -154.4(9) 7_656 .
Sm1 Si3 O43 C45 -160.1(8) 7_656 .
Sm1 Si3 O44 C49 17.4(10) 7_656 .
Sm1 O1A C1A O2A -39.3(15) . .
Sm1 O1A C1A O3A 138.5(9) . .
Sm1 O2A C1A Sm2 99(3) 7_656 .
Sm1 O2A C1A O1A -81(3) 7_656 .
Sm1 O2A C1A O3A 101(3) 7_656 .
Sm1 O43 C45 C46 -74.5(10) 7_656 .
Sm1 O43 C45 C47 45.0(9) 7_656 .
Sm1 O43 C45 C48 163.6(7) 7_656 .
Sm2 Si1 O1 Sm1 -131.5(10) 7_656 .
Sm2 Si1 O2 C1 125.1(7) 7_656 .
Sm2 Si1 O3 C5 -166.5(9) 7_656 .
Sm2 Si1 O4 C9 -29.4(10) 7_656 .
Sm2 O2A C1A O1A 179.2(7) . .
Sm2 O2A C1A O3A 1.3(7) . .
Sm2 O3 C5 C6 137.7(8) 7_656 .
Sm2 O3 C5 C7 17.8(11) 7_656 .
Sm2 O3 C5 C8 -101.0(9) 7_656 .
Sm2 O3A C1A O1A -179.2(7) . .
Sm2 O3A C1A O2A -1.4(8) . .
Si1 O2 C1 C2 -59.4(11) . .
Si1 O2 C1 C3 -178.8(7) . .
Si1 O2 C1 C4 61.4(11) . .
Si1 O3 C5 C6 -59.6(12) . .
Si1 O3 C5 C7 -179.5(7) . .
Si1 O3 C5 C8 61.7(11) . .
Si1 O4 C9 C10 32.3(14) . .
Si1 O4 C9 C11 151.7(9) . .
Si1 O4 C9 C12 -87.6(11) . .
Si2 O22 C21 C22 -41.7(14) . .
Si2 O22 C21 C23 -162.5(8) . .
Si2 O22 C21 C24 85.0(11) . .
Si2 O23 C25 C26 -87.7(12) . .
Si2 O23 C25 C27 33.9(15) . .
Si2 O23 C25 C28 155.2(9) . .
Si2 O24 C29 C30 153.0(9) . .
Si2 O24 C29 C31 31.5(14) . .
Si2 O24 C29 C32 -87.9(12) . .
Si3 O42 C41 C42 36.9(14) . .
Si3 O42 C41 C43 155.2(8) . .
Si3 O42 C41 C44 -84.2(12) . .
Si3 O43 C45 C46 80.2(9) . .
Si3 O43 C45 C47 -160.3(6) . .
Si3 O43 C45 C48 -41.7(11) . .
Si3 O44 C49 C50A -117.7(12) . .
Si3 O44 C49 C50B -137.0(14) . .
Si3 O44 C49 C51A 128.0(12) . .
Si3 O44 C49 C51B 101.3(15) . .
Si3 O44 C49 C52A 2.7(16) . .
Si3 O44 C49 C52B -15.7(16) . .
Si4 O62 C61 C62 -157.6(10) . .
Si4 O62 C61 C63 -32.4(18) . .
Si4 O62 C61 C64 84.3(15) . .
Si4 O63 C65 C66 40.5(17) . .
Si4 O63 C65 C67 159.5(9) . .
Si4 O63 C65 C68 -80.9(13) . .
Si4 O64 C69 C70 -163.3(10) . .
Si4 O64 C69 C71 -46.0(17) . .
Si4 O64 C69 C72 75.4(14) . .
O1 Si1 O2 C1 64.8(9) . .
O1 Si1 O3 Sm2 -15.3(3) . 7_656
O1 Si1 O3 C5 178.2(8) . .
O1 Si1 O4 C9 25.2(11) . .
O2 Si1 O1 Sm1 -1.9(11) . .
O2 Si1 O1 Sm2 129.6(4) . 7_656
O2 Si1 O3 Sm2 -138.7(3) . 7_656
O2 Si1 O3 C5 54.8(8) . .
O2 Si1 O4 C9 159.7(9) . .
O3 Si1 O1 Sm1 -116.1(9) . .
O3 Si1 O1 Sm2 15.4(3) . 7_656
O3 Si1 O2 C1 173.5(8) . .
O3 Si1 O4 C9 -83.5(10) . .
O4 Si1 O1 Sm1 127.0(8) . .
O4 Si1 O1 Sm2 -101.5(4) . 7_656
O4 Si1 O2 C1 -67.2(8) . .
O4 Si1 O3 Sm2 104.3(3) . 7_656
O4 Si1 O3 C5 -62.2(8) . .
O21 Si2 O22 C21 86.4(10) . .
O21 Si2 O23 C25 170.5(9) . .
O21 Si2 O24 C29 51.3(11) . .
O22 Si2 O21 Sm1 149.6(14) . .
O22 Si2 O23 C25 51.9(11) . .
O22 Si2 O24 C29 172.4(9) . .
O23 Si2 O21 Sm1 36.1(16) . .
O23 Si2 O22 C21 -157.6(9) . .
O23 Si2 O24 C29 -75.6(10) . .
O24 Si2 O21 Sm1 -94.5(15) . .
O24 Si2 O22 C21 -37.2(10) . .
O24 Si2 O23 C25 -59.1(11) . .
O41 Si3 O42 C41 -99.3(10) . .
O41 Si3 O43 Sm1 -2.7(3) . 7_656
O41 Si3 O43 C45 -162.8(7) . .
O41 Si3 O44 C49 -40.2(10) . .
O42 Si3 O41 Sm1 -108.9(4) . 7_656
O42 Si3 O41 Sm2 1.0(6) . .
O42 Si3 O43 Sm1 115.3(3) . 7_656
O42 Si3 O43 C45 -44.8(7) . .
O42 Si3 O44 C49 -170.7(8) . .
O43 Si3 O41 Sm1 2.7(3) . 7_656
O43 Si3 O41 Sm2 112.5(5) . .
O43 Si3 O42 C41 153.9(9) . .
O43 Si3 O44 C49 72.3(9) . .
O44 Si3 O41 Sm1 123.3(4) . 7_656
O44 Si3 O41 Sm2 -126.9(5) . .
O44 Si3 O42 C41 32.6(10) . .
O44 Si3 O43 Sm1 -126.1(3) . 7_656
O44 Si3 O43 C45 73.8(7) . .
O61 Si4 O62 C61 60.4(12) . .
O61 Si4 O63 C65 156.7(10) . .
O61 Si4 O64 C69 78.5(11) . .
O62 Si4 O61 Sm2 164.0(16) . .
O62 Si4 O63 C65 -78.8(12) . .
O62 Si4 O64 C69 -44.8(12) . .
O63 Si4 O61 Sm2 -71.8(18) . .
O63 Si4 O62 C61 -61.9(12) . .
O63 Si4 O64 C69 -163.5(10) . .
O64 Si4 O61 Sm2 44.2(18) . .
O64 Si4 O62 C61 -176.2(11) . .
O64 Si4 O63 C65 36.0(12) . .

loop_
_exptl_oxdiff_crystal_face_indexfrac_h
_exptl_oxdiff_crystal_face_indexfrac_k
_exptl_oxdiff_crystal_face_indexfrac_l
_exptl_oxdiff_crystal_face_x
_exptl_oxdiff_crystal_face_y
_exptl_oxdiff_crystal_face_z
7.0242 -8.0325 8.2943 -0.1157 -0.8797 0.4611
-18.0600 0.7448 -11.0555 0.1146 0.8781 0.4645
-6.8694 8.0745 -8.2245 0.1152 0.8756 -0.4691
-11.9096 -7.8592 -3.1596 -0.0078 0.0046 1.0000
0.3524 -1.2312 -19.4195 -0.7672 0.5876 0.2572
-20.0070 0.0001 7.9916 0.8564 0.2414 0.4212
-6.0082 7.9979 10.0002 0.7669 0.2295 -0.6322
21.0063 0.9996 -6.9908 -0.8187 -0.2492 -0.5408
16.0006 5.9982 0.0088 -0.2766 -0.0991 -0.9116
-1.0125 0.9983 20.0022 0.8007 -0.6026 -0.2257
8.9929 6.9974 11.0071 0.3567 -0.2415 -0.9181
5.0118 2.0009 -18.9995 -0.7900 0.6217 -0.1410
12.0016 7.9982 -2.9930 -0.2197 0.2095 -0.9641
1.9905 -4.0006 17.0021 0.4633 -0.8373 0.1612
8.9904 0.9982 17.0065 0.4097 -0.7573 -0.4444
16.0034 -5.9993 -0.9940 -0.6545 -0.6885 0.1415
22.0017 -0.0009 1.0104 -0.5773 -0.5989 -0.5432

loop_
_smtbx_masks_void_nr
_smtbx_masks_void_average_x
_smtbx_masks_void_average_y
_smtbx_masks_void_average_z
_smtbx_masks_void_volume
_smtbx_masks_void_count_electrons
_smtbx_masks_void_content
1 0.000 0.094 0.250 10.2 0.0 ?
2 0.000 0.343 0.750 621.1 89.1 C6H14
3 0.000 0.657 0.250 621.1 88.9 C6H14
4 0.000 0.906 0.750 10.2 0.0 ?
5 0.500 0.157 0.250 621.1 88.9 C6H14
6 0.500 0.843 0.750 621.1 89.1 C6H14
7 0.500 0.406 0.750 10.2 0.0 ?
8 0.500 0.594 0.250 10.2 0.0 ?
